data_2006966
loop_
_publ_author_name
'Charles R. Ojala'
' William H. Ojala'
' William B. Gleason'

_publ_section_title
;
 By-products from the Preparation of Acetone Tosylhydrazone:
 4,5-Dihydro-3,5,5-trimethyl-1-[(4-methylphenyl)sulfonyl]-1<i>H</i>-pyrazole
 and 1,2-Bis(<i>p</i>-toluenesulfono)hydrazide
;
_journal_issue 1
_journal_name_full 'Acta Crystallographica Section C'
_journal_page_first 60
_journal_page_last 63
_journal_paper_doi 10.1107/S0108270197011670
_journal_volume 54
_journal_year 1998
_chemical_formula_moiety 'C13 H18 N2 O2 S '
_chemical_formula_sum 'C13 H18 N2 O2 S'
_chemical_formula_weight 266.36
_space_group_IT_number 14
_symmetry_cell_setting monoclinic
_symmetry_space_group_name_Hall '-P 2ybc'
_symmetry_space_group_name_H-M 'P 1 21/c 1'
_audit_creation_method TEXSAN
_cell_angle_alpha 90
_cell_angle_beta 98.210(10)
_cell_angle_gamma 90
_cell_formula_units_Z 4
_cell_length_a 8.544(2)
_cell_length_b 9.3080(10)
_cell_length_c 16.603(2)
_cell_measurement_reflns_used 25
_cell_measurement_temperature 173(2)
_cell_measurement_theta_max 49.6
_cell_measurement_theta_min 46.4
_cell_volume 1306.9(4)
_computing_cell_refinement 'MSC/AFC Diffractometer Control Software'
_computing_data_collection
;MSC/AFC Diffractometer Control Software (Molecular Structure Corporation,
 1988)
;
_computing_data_reduction 'TEXSAN (Molecular Structure Corporation, 1985)'
_computing_publication_material TEXSAN
_computing_structure_refinement TEXSAN
_computing_structure_solution SHELXS86
_diffrn_ambient_temperature 173.2
_diffrn_measurement_device AFC6S
_diffrn_measurement_method '\w/2\q scans'
_diffrn_radiation_monochromator graphite
_diffrn_radiation_source 'X-ray tube'
_diffrn_radiation_type CuK\a
_diffrn_radiation_wavelength 1.5418
_diffrn_reflns_av_R_equivalents 0.020
_diffrn_reflns_limit_h_max 10
_diffrn_reflns_limit_h_min -8
_diffrn_reflns_limit_k_max 11
_diffrn_reflns_limit_k_min -7
_diffrn_reflns_limit_l_max 20
_diffrn_reflns_limit_l_min -20
_diffrn_reflns_number 3612
_diffrn_reflns_theta_max 70.07
_diffrn_standards_decay_% none
_diffrn_standards_interval_count 150
_diffrn_standards_number 3
_exptl_absorpt_coefficient_mu 2.13
_exptl_absorpt_correction_T_max 0.880
_exptl_absorpt_correction_T_min 0.654
_exptl_absorpt_correction_type '\y scans (North, Phillips & Mathews, 1968)'
_exptl_crystal_colour colorless
_exptl_crystal_density_diffrn 1.354
_exptl_crystal_density_meas ?
_exptl_crystal_description prism
_exptl_crystal_F_000 568.00
_exptl_crystal_size_max 0.36
_exptl_crystal_size_mid 0.18
_exptl_crystal_size_min 0.06
_refine_diff_density_max 0.39
_refine_diff_density_min -0.39
_refine_ls_extinction_coef 0.279E-5
_refine_ls_extinction_method Zachariasen_(1963)_type_2_Gaussian_isotropic
_refine_ls_goodness_of_fit_obs 1.62
_refine_ls_hydrogen_treatment refxyz
_refine_ls_matrix_type full
_refine_ls_number_parameters 218
_refine_ls_number_reflns 2466
_refine_ls_number_restraints 0
_refine_ls_R_factor_obs .052
_refine_ls_shift/esd_max 0.006
_refine_ls_structure_factor_coef Fsqd
_refine_ls_weighting_details 'w = 4Fo^2^/\s^2^(Fo^2^)'
_refine_ls_weighting_scheme calc
_refine_ls_wR_factor_obs .073
_reflns_number_observed 2466
_reflns_number_total 2626
_reflns_observed_criterion >0.00
_cod_data_source_file sx1031.cif
_cod_data_source_block 1
_cod_depositor_comments
;
The following automatic conversions were performed:

'_atom_site_thermal_displace_type' tag value 'Uij' was replaced with
'Uani' value 36 times.

Automatic conversion script
Id: cif_fix_values 1646 2011-03-28 12:23:43Z adriana 

The following automatic conversions were performed:

'_exptl_crystal_density_meas' value 'not measured' was changed to '?'
- the value is perceived as not measured.

Automatic conversion script
Id: cif_fix_values 3008 2015-01-20 13:52:24Z robertas 

The following automatic conversions were performed:

'_refine_ls_weighting_scheme' value 'w = 4Fo^2^/\s^2^(Fo^2^)' was
changed to 'calc'. New tag '_refine_ls_weighting_details' was
created. The value of the new tag was set to 'w =
4Fo^2^/\s^2^(Fo^2^)'.

Automatic conversion script
Id: cif_fix_values 3143 2015-03-26 13:38:13Z robertas 
;
_cod_original_cell_volume 1306.9(3)
_cod_original_sg_symbol_H-M 'P 21/c'
_cod_original_formula_sum 'C13 H18 N2 O2 S '
_cod_database_code 2006966

loop_
_symmetry_equiv_pos_as_xyz
'  +x,  +y,  +z'
'  -x,1/2+y,1/2-z'
'  -x,  -y,  -z'
'  +x,1/2-y,1/2+z'

loop_
_atom_site_aniso_label
_atom_site_aniso_U_11
_atom_site_aniso_U_22
_atom_site_aniso_U_33
_atom_site_aniso_U_12
_atom_site_aniso_U_13
_atom_site_aniso_U_23
S1 .0232(2) .0207(2) .0196(2) -.0023(2) -.0013(2) -.0002(2)
O1 .0327(7) .0268(7) .0199(7) .0013(6) -.0007(6) -.0048(6)
O2 .0288(7) .0251(7) .0322(8) -.0080(6) -.0018(6) .0024(6)
N1 .0206(8) .0246(8) .0153(7) -.0016(6) -.0006(6) -.0009(6)
N2 .0292(8) .0250(8) .0158(7) .0018(7) .0017(6) .0022(6)
C1 .0280(10) .0214(9) .0189(9) .0044(8) -.0013(8) .0014(8)
C2 .0243(10) .0350(10) .0240(10) .0021(9) -.0017(8) -.0059(9)
C3 .0218(9) .0227(9) .0222(9) -.0012(8) .0015(7) -.0029(8)
C4 .0350(10) .0360(10) .0198(10) .0036(10) .0001(8) -.0005(9)
C5 .0290(10) .0230(10) .0380(10) -.0044(9) .0015(9) .0033(9)
C6 .0280(10) .0310(10) .0310(10) .0021(9) .0065(9) -.0049(9)
C7 .0187(9) .0233(9) .0193(9) -.0014(7) -.0022(7) .0009(7)
C8 .0226(9) .0300(10) .0192(9) .0014(8) .0022(7) -.0010(8)
C9 .0239(9) .0278(10) .0202(9) -.0010(8) .0008(7) .0047(8)
C10 .0196(9) .0252(10) .0240(10) -.0017(8) -.0016(8) -.0020(8)
C11 .0237(9) .0320(10) .0215(9) -.0017(8) .0043(8) -.0045(8)
C12 .0250(10) .0290(10) .0199(10) -.0038(8) .0019(8) .0022(8)
C13 .0310(10) .0280(10) .0310(10) .0024(9) .0010(9) -.0039(9)

loop_
_atom_site_label
_atom_site_fract_x
_atom_site_fract_y
_atom_site_fract_z
_atom_site_U_iso_or_equiv
_atom_site_thermal_displace_type
_atom_site_calc_flag
_atom_site_calc_attached_atom
S1 .23903(5) .18036(5) .37804(3) .02160(10) Uani ? ?
O1 .1798(2) .20810(10) .45305(7) .0269(3) Uani ? ?
O2 .3453(2) .28050(10) .34853(8) .0293(4) Uani ? ?
N1 .0807(2) .1730(2) .30849(8) .0205(4) Uani ? ?
N2 .1154(2) .1397(2) .22926(9) .0235(4) Uani ? ?
C1 -.0137(2) .0989(2) .18670(10) .0232(5) Uani ? ?
C2 -.1527(2) .0946(2) .23200(10) .0285(5) Uani ? ?
C3 -.0795(2) .1133(2) .32150(10) .0224(5) Uani ? ?
C4 -.0265(3) .0701(2) .09780(10) .0306(5) Uani ? ?
C5 -.0639(3) -.0311(2) .36510(10) .0306(5) Uani ? ?
C6 -.1704(2) .2223(2) .36490(10) .0298(6) Uani ? ?
C7 .3354(2) .0120(2) .38540(10) .0209(5) Uani ? ?
C8 .3270(2) -.0748(2) .45300(10) .0240(5) Uani ? ?
C9 .4060(2) -.2055(2) .45910(10) .0242(5) Uani ? ?
C10 .4916(2) -.2521(2) .39900(10) .0234(5) Uani ? ?
C11 .5002(2) -.1624(2) .33220(10) .0255(5) Uani ? ?
C12 .4228(2) -.0311(2) .32540(10) .0247(5) Uani ? ?
C13 .5713(2) -.3964(2) .40560(10) .0306(6) Uani ? ?
H2A -.216(2) .010(2) .2230(10) .0331 Uani ? ?
H2B -.220(2) .171(2) .2130(10) .0331 Uani ? ?
H4A .068(3) .081(2) .0780(10) .0357 Uani ? ?
H4B -.103(2) .142(2) .0700(10) .0357 Uani ? ?
H4C -.065(3) -.026(2) .0850(10) .0357 Uani ? ?
H5A -.002(2) -.101(2) .3380(10) .0352 Uani ? ?
H5B -.011(3) -.022(2) .4200(10) .0352 Uani ? ?
H5C -.169(3) -.068(2) .3660(10) .0352 Uani ? ?
H6A -.184(2) .312(2) .3380(10) .0352 Uani ? ?
H6B -.279(2) .189(2) .3640(10) .0352 Uani ? ?
H6C -.121(2) .237(2) .4240(10) .0352 Uani ? ?
H8 .267(2) -.040(2) .4940(10) .0287 Uani ? ?
H9 .402(2) -.266(2) .5050(10) .0279 Uani ? ?
H11 .560(2) -.197(2) .2930(10) .0296 Uani ? ?
H12 .430(2) .029(2) .2820(10) .0298 Uani ? ?
H13A .642(3) -.407(2) .3690(10) .0374 Uani ? ?
H13B .623(2) -.416(2) .4590(10) .0374 Uani ? ?
H13C .492(3) -.473(2) .3910(10) .0374 Uani ? ?

loop_
_atom_type_symbol
_atom_type_scat_dispersion_real
_atom_type_scat_dispersion_imag
_atom_type_scat_source
C 0.018 0.009 'International Tables'
H 0.000 0.000 'International Tables'
O 0.049 0.032 'International Tables'
N 0.031 0.018 'International Tables'
S 0.333 0.557 'International Tables'

loop_
_geom_angle_atom_site_label_1
_geom_angle_atom_site_label_2
_geom_angle_atom_site_label_3
_geom_angle
_geom_angle_publ_flag
O1 S1 O2 119.92(8) yes
O1 S1 N1 105.04(8) yes
O1 S1 C7 108.59(8) yes
O2 S1 N1 106.46(8) yes
O2 S1 C7 106.77(8) yes
N1 S1 C7 109.82(8) yes
S1 N1 N2 113.40(10) yes
S1 N1 C3 125.50(10) yes
N2 N1 C3 111.20(10) yes
N1 N2 C1 107.3(2) yes
N2 C1 C2 114.5(2) yes
N2 C1 C4 122.4(2) yes
C2 C1 C4 122.9(2) yes
C1 C2 C3 103.90(10) yes
C1 C2 H2A 114.0(10) ?
C1 C2 H2B 108.0(10) ?
C3 C2 H2A 113.0(10) ?
C3 C2 H2B 112.0(10) ?
H2A C2 H2B 105.0(10) ?
N1 C3 C2 98.90(10) yes
N1 C3 C5 111.80(10) yes
N1 C3 C6 110.70(10) yes
C2 C3 C5 110.8(2) yes
C2 C3 C6 111.6(2) yes
C5 C3 C6 112.3(2) yes
C1 C4 H4A 112.0(10) ?
C1 C4 H4B 106.0(10) ?
C1 C4 H4C 111.0(10) ?
H4A C4 H4B 108.0(10) ?
H4A C4 H4C 108.0(10) ?
H4B C4 H4C 109.0(10) ?
C3 C5 H5A 112.0(10) ?
C3 C5 H5B 111.0(10) ?
C3 C5 H5C 107.0(10) ?
H5A C5 H5B 106.0(10) ?
H5A C5 H5C 109.0(10) ?
H5B C5 H5C 109.0(10) ?
C3 C6 H6A 113.0(10) ?
C3 C6 H6B 108.0(10) ?
C3 C6 H6C 111.0(10) ?
H6A C6 H6B 102.0(10) ?
H6A C6 H6C 109.0(10) ?
H6B C6 H6C 108.0(10) ?
S1 C7 C8 119.60(10) yes
S1 C7 C12 120.10(10) yes
C8 C7 C12 120.3(2) yes
C7 C8 C9 119.2(2) yes
C7 C8 H8 117.0(10) ?
C9 C8 H8 123.0(10) ?
C8 C9 C10 121.4(2) yes
C8 C9 H9 120.0(10) ?
C10 C9 H9 118.0(10) ?
C9 C10 C11 118.4(2) yes
C9 C10 C13 120.5(2) yes
C11 C10 C13 121.1(2) yes
C10 C11 C12 120.9(2) yes
C10 C11 H11 116.0(10) ?
C12 C11 H11 122.0(10) ?
C7 C12 C11 119.7(2) yes
C7 C12 H12 119.0(10) ?
C11 C12 H12 121.0(10) ?
C10 C13 H13A 112.0(10) ?
C10 C13 H13B 112.0(10) ?
C10 C13 H13C 109.0(10) ?
H13A C13 H13B 109.0(10) ?
H13A C13 H13C 104.0(10) ?
H13B C13 H13C 107.0(10) ?

loop_
_geom_bond_atom_site_label_1
_geom_bond_atom_site_label_2
_geom_bond_site_symmetry_1
_geom_bond_site_symmetry_2
_geom_bond_distance
_geom_bond_publ_flag
S1 O1 ? ? 1.4330(10) yes
S1 O2 ? ? 1.4360(10) yes
S1 N1 ? ? 1.6500(10) yes
S1 C7 ? ? 1.766(2) yes
N1 N2 ? ? 1.423(2) yes
N1 C3 ? ? 1.521(2) yes
N2 C1 ? ? 1.280(2) yes
C1 C2 ? ? 1.494(3) yes
C1 C4 ? ? 1.489(3) yes
C2 C3 ? ? 1.536(2) yes
C2 H2A ? ? .96(2) ?
C2 H2B ? ? .94(2) ?
C3 C5 ? ? 1.523(3) yes
C3 C6 ? ? 1.521(3) yes
C4 H4A ? ? .92(2) ?
C4 H4B ? ? 1.00(2) ?
C4 H4C ? ? .96(2) ?
C5 H5A ? ? .99(2) ?
C5 H5B ? ? .96(2) ?
C5 H5C ? ? .96(2) ?
C6 H6A ? ? .94(2) ?
C6 H6B ? ? .97(2) ?
C6 H6C ? ? 1.02(2) ?
C7 C8 ? ? 1.393(2) yes
C7 C12 ? ? 1.387(2) yes
C8 C9 ? ? 1.388(3) yes
C8 H8 ? ? .97(2) ?
C9 C10 ? ? 1.388(3) yes
C9 H9 ? ? .95(2) ?
C10 C11 ? ? 1.398(3) yes
C10 C13 ? ? 1.503(3) yes
C11 C12 ? ? 1.386(3) yes
C11 H11 ? ? .94(2) ?
C12 H12 ? ? .91(2) ?
C13 H13A ? ? .93(2) ?
C13 H13B ? ? .95(2) ?
C13 H13C ? ? .99(2) ?
